data_2210664
loop_
_publ_author_name
'Ya-Qian Lan'
'Yao-Mei Fu'
'Kui-Zhan Shao'
'Zhong-Min Su'

_publ_section_title
;
 {\m-1,4-Bis[2-(2-pyridyl)imidazol-1-yl]butane}bis[dichlorocopper(II)]
;
_journal_coeditor_code HY2010
_journal_issue 10
_journal_name_full 'Acta Crystallographica Section E'
_journal_page_first m2586
_journal_page_last m2587
_journal_paper_doi 10.1107/S1600536806027528
_journal_volume 62
_journal_year 2006
_chemical_formula_iupac 'Cu2 Cl4 (C20 H20 N6)]'
_chemical_formula_moiety 'C20 H20 Cl4 Cu2 N6'
_chemical_formula_sum 'C20 H20 Cl4 Cu2 N6'
_chemical_formula_weight 613.30
_chemical_name_systematic
;
{\m-1,4-Bis[2-(2-pyridyl)imidazol-1-yl]butane}bis[dichlorocopper(II)]
;
_space_group_IT_number 14
_symmetry_cell_setting monoclinic
_symmetry_space_group_name_Hall '-P 2ybc'
_symmetry_space_group_name_H-M 'P 1 21/c 1'
_atom_sites_solution_hydrogens geom
_atom_sites_solution_primary direct
_atom_sites_solution_secondary difmap
_audit_creation_method SHELXL97
_cell_angle_alpha 90.000(5)
_cell_angle_beta 98.341(5)
_cell_angle_gamma 90.000(5)
_cell_formula_units_Z 2
_cell_length_a 4.696(5)
_cell_length_b 16.256(5)
_cell_length_c 15.000(5)
_cell_measurement_reflns_used 5428
_cell_measurement_temperature 293(2)
_cell_measurement_theta_max 25.3
_cell_measurement_theta_min 1.9
_cell_volume 1133.0(13)
_computing_cell_refinement 'SAINT (Bruker, 1999)'
_computing_data_collection 'SMART (Bruker, 1997)'
_computing_data_reduction SAINT
_computing_molecular_graphics 'SHELXTL-Plus (Sheldrick, 1990)'
_computing_publication_material SHELXL97
_computing_structure_refinement 'SHELXL97 (Sheldrick, 1997)'
_computing_structure_solution 'SHELXS97 (Sheldrick, 1997)'
_diffrn_ambient_temperature 293(2)
_diffrn_measured_fraction_theta_full 0.991
_diffrn_measured_fraction_theta_max 0.987
_diffrn_measurement_device_type 'Bruker SMART APEX CCD area-detector'
_diffrn_measurement_method '\f and \w'
_diffrn_radiation_monochromator graphite
_diffrn_radiation_source 'fine-focus sealed tube'
_diffrn_radiation_type MoK\a
_diffrn_radiation_wavelength 0.71073
_diffrn_reflns_av_R_equivalents 0.0663
_diffrn_reflns_av_sigmaI/netI 0.0728
_diffrn_reflns_limit_h_max 3
_diffrn_reflns_limit_h_min -5
_diffrn_reflns_limit_k_max 19
_diffrn_reflns_limit_k_min -19
_diffrn_reflns_limit_l_max 17
_diffrn_reflns_limit_l_min -17
_diffrn_reflns_number 5593
_diffrn_reflns_theta_full 25.00
_diffrn_reflns_theta_max 25.27
_diffrn_reflns_theta_min 1.86
_exptl_absorpt_coefficient_mu 2.371
_exptl_absorpt_correction_T_max 0.298
_exptl_absorpt_correction_T_min 0.213
_exptl_absorpt_correction_type multi-scan
_exptl_absorpt_process_details '(SADABS; Sheldrick, 1996)'
_exptl_crystal_colour blue
_exptl_crystal_density_diffrn 1.798
_exptl_crystal_density_method 'not measured'
_exptl_crystal_description block
_exptl_crystal_F_000 616
_exptl_crystal_size_max 0.22
_exptl_crystal_size_mid 0.11
_exptl_crystal_size_min 0.10
_refine_diff_density_max 0.764
_refine_diff_density_min -0.891
_refine_ls_extinction_method none
_refine_ls_goodness_of_fit_ref 1.104
_refine_ls_hydrogen_treatment constr
_refine_ls_matrix_type full
_refine_ls_number_parameters 145
_refine_ls_number_reflns 2035
_refine_ls_number_restraints 11
_refine_ls_restrained_S_all 1.104
_refine_ls_R_factor_all 0.0744
_refine_ls_R_factor_gt 0.0539
_refine_ls_shift/su_max 0.000
_refine_ls_shift/su_mean 0.000
_refine_ls_structure_factor_coef Fsqd
_refine_ls_weighting_details 'calc w = 1/[\s^2^(Fo^2^)+(0.0636P)^2^+2.9756P] where P=(Fo^2^+2Fc^2^)/3'
_refine_ls_weighting_scheme calc
_refine_ls_wR_factor_gt 0.1417
_refine_ls_wR_factor_ref 0.1488
_reflns_number_gt 1619
_reflns_number_total 2035
_reflns_threshold_expression I>2\s(I)
_cod_data_source_file hy2010.cif
_cod_data_source_block I
_cod_depositor_comments
;
The following automatic conversions were performed:

'_chemical_melting_point' value 'not measured' was changed to '?' -
the value is undefined or not given.

Automatic conversion script
Id: cif_fix_values 1646 2011-03-28 12:23:43Z adriana 

The following automatic conversions were performed:

'_chemical_melting_point' value 'not measured' was changed to '?' -
the value is undefined or not given.

Automatic conversion script
Id: cif_fix_values 1715 2011-07-08 13:25:40Z adriana 
;
_cod_original_sg_symbol_H-M 'P 21/c'
_cod_database_code 2210664
_cod_database_fobs_code 2210664

loop_
_symmetry_equiv_pos_as_xyz
'x, y, z'
'-x, y+1/2, -z+1/2'
'-x, -y, -z'
'x, -y-1/2, z-1/2'

loop_
_atom_site_type_symbol
_atom_site_label
_atom_site_fract_x
_atom_site_fract_y
_atom_site_fract_z
_atom_site_U_iso_or_equiv
_atom_site_adp_type
_atom_site_calc_flag
_atom_site_refinement_flags
_atom_site_occupancy
Cu Cu1 -0.16709(17) 0.37763(4) 0.30762(5) 0.0362(3) Uani d . 1
Cl Cl1 -0.1155(4) 0.50893(9) 0.34590(11) 0.0474(4) Uani d . 1
Cl Cl2 -0.5089(5) 0.39905(10) 0.18900(12) 0.0655(6) Uani d . 1
C C9 0.0354(13) 0.0603(3) 0.3918(4) 0.0328(13) Uani d . 1
H H9A 0.2402 0.0714 0.4044 0.039 Uiso calc R 1
H H9B 0.0077 0.0136 0.3511 0.039 Uiso calc R 1
N N3 -0.1126(10) 0.1326(2) 0.3475(3) 0.0263(10) Uani d . 1
C C10 -0.0738(12) 0.0387(3) 0.4782(4) 0.0298(12) Uani d . 1
H H10A -0.2799 0.0295 0.4660 0.036 Uiso calc R 1
H H10B -0.0392 0.0844 0.5198 0.036 Uiso calc R 1
C C5 0.1770(11) 0.2561(3) 0.4175(3) 0.0266(11) Uani d . 1
N N1 0.1702(10) 0.3386(3) 0.4014(3) 0.0323(11) Uani d . 1
C C6 -0.0489(12) 0.2131(3) 0.3583(3) 0.0268(11) Uani d . 1
C C4 0.3801(13) 0.2214(4) 0.4832(4) 0.0349(13) Uani d . 1
H H4 0.3798 0.1652 0.4948 0.042 Uiso calc R 1
C C1 0.3696(14) 0.3862(4) 0.4504(4) 0.0407(15) Uani d . 1
H H1 0.3650 0.4427 0.4406 0.049 Uiso calc R 1
C C7 -0.4269(13) 0.2041(4) 0.2577(4) 0.0346(13) Uani d . 1
H H7 -0.5826 0.2185 0.2149 0.042 Uiso calc R 1
C C3 0.5849(14) 0.2730(4) 0.5316(4) 0.0394(14) Uani d . 1
H H3 0.7249 0.2514 0.5756 0.047 Uiso calc R 1
C C8 -0.3529(13) 0.1269(3) 0.2839(4) 0.0342(13) Uani d . 1
H H8 -0.4468 0.0788 0.2628 0.041 Uiso calc R 1
C C2 0.5776(14) 0.3546(4) 0.5139(4) 0.0424(15) Uani d . 1
H H2 0.7151 0.3892 0.5451 0.051 Uiso calc R 1
N N2 -0.2373(10) 0.2581(3) 0.3039(3) 0.0299(10) Uani d . 1

loop_
_atom_site_aniso_label
_atom_site_aniso_U_11
_atom_site_aniso_U_22
_atom_site_aniso_U_33
_atom_site_aniso_U_12
_atom_site_aniso_U_13
_atom_site_aniso_U_23
Cu1 0.0502(5) 0.0218(4) 0.0338(4) 0.0017(3) -0.0036(3) 0.0025(3)
Cl1 0.0601(10) 0.0245(7) 0.0532(9) 0.0012(7) -0.0073(8) -0.0005(6)
Cl2 0.0959(15) 0.0313(8) 0.0556(10) 0.0118(9) -0.0348(10) 0.0005(7)
C9 0.042(3) 0.016(2) 0.039(3) 0.004(2) 0.000(3) 0.002(2)
N3 0.036(3) 0.018(2) 0.024(2) -0.0036(19) 0.0019(19) 0.0038(17)
C10 0.034(3) 0.020(3) 0.033(3) 0.007(2) 0.000(2) 0.006(2)
C5 0.032(3) 0.025(3) 0.024(2) 0.000(2) 0.006(2) -0.003(2)
N1 0.040(3) 0.021(2) 0.035(3) 0.000(2) 0.003(2) -0.0010(19)
C6 0.037(3) 0.016(2) 0.027(3) 0.000(2) 0.006(2) 0.003(2)
C4 0.042(3) 0.028(3) 0.033(3) -0.001(3) 0.001(3) 0.006(2)
C1 0.048(4) 0.026(3) 0.044(3) -0.006(3) -0.005(3) -0.003(3)
C7 0.040(3) 0.038(3) 0.024(3) 0.006(3) -0.001(2) 0.004(2)
C3 0.045(4) 0.043(4) 0.029(3) 0.004(3) 0.001(3) 0.002(3)
C8 0.045(3) 0.029(3) 0.028(3) -0.006(3) 0.003(3) 0.000(2)
C2 0.042(4) 0.040(3) 0.044(3) -0.004(3) 0.000(3) -0.012(3)
N2 0.039(3) 0.023(2) 0.026(2) 0.003(2) -0.002(2) 0.0038(18)

loop_
_atom_type_symbol
_atom_type_description
_atom_type_scat_dispersion_real
_atom_type_scat_dispersion_imag
_atom_type_scat_source
C C 0.0033 0.0016 'International Tables Vol C Tables 4.2.6.8 and 6.1.1.4'
H H 0.0000 0.0000 'International Tables Vol C Tables 4.2.6.8 and 6.1.1.4'
N N 0.0061 0.0033 'International Tables Vol C Tables 4.2.6.8 and 6.1.1.4'
Cl Cl 0.1484 0.1585 'International Tables Vol C Tables 4.2.6.8 and 6.1.1.4'
Cu Cu 0.3201 1.2651 'International Tables Vol C Tables 4.2.6.8 and 6.1.1.4'

loop_
_geom_angle_atom_site_label_1
_geom_angle_atom_site_label_2
_geom_angle_atom_site_label_3
_geom_angle_site_symmetry_1
_geom_angle_site_symmetry_3
_geom_angle
_geom_angle_publ_flag
N2 Cu1 N1 . . 80.0(2) yes
N2 Cu1 Cl1 . . 165.86(18) yes
N1 Cu1 Cl1 . . 94.29(16) yes
N2 Cu1 Cl2 . . 91.90(16) yes
N1 Cu1 Cl2 . . 168.47(17) yes
Cl1 Cu1 Cl2 . . 95.44(8) yes
N3 C9 C10 . . 112.2(5) ?
N3 C9 H9A . . 109.2 ?
C10 C9 H9A . . 109.2 ?
N3 C9 H9B . . 109.2 ?
C10 C9 H9B . . 109.2 ?
H9A C9 H9B . . 107.9 ?
C6 N3 C8 . . 107.2(4) ?
C6 N3 C9 . . 129.7(5) ?
C8 N3 C9 . . 123.1(4) ?
C9 C10 C10 . 3_556 111.7(6) ?
C9 C10 H10A . . 109.3 ?
C10 C10 H10A 3_556 . 109.3 ?
C9 C10 H10B . . 109.3 ?
C10 C10 H10B 3_556 . 109.3 ?
H10A C10 H10B . . 107.9 ?
N1 C5 C4 . . 121.5(5) ?
N1 C5 C6 . . 111.6(4) ?
C4 C5 C6 . . 126.9(5) ?
C1 N1 C5 . . 118.1(5) ?
C1 N1 Cu1 . . 126.9(4) ?
C5 N1 Cu1 . . 114.9(4) ?
N2 C6 N3 . . 110.2(5) ?
N2 C6 C5 . . 117.9(4) ?
N3 C6 C5 . . 131.9(5) ?
C5 C4 C3 . . 118.3(5) ?
C5 C4 H4 . . 120.8 ?
C3 C4 H4 . . 120.8 ?
N1 C1 C2 . . 122.5(6) ?
N1 C1 H1 . . 118.8 ?
C2 C1 H1 . . 118.8 ?
C8 C7 N2 . . 109.3(5) ?
C8 C7 H7 . . 125.4 ?
N2 C7 H7 . . 125.4 ?
C2 C3 C4 . . 119.4(6) ?
C2 C3 H3 . . 120.3 ?
C4 C3 H3 . . 120.3 ?
C7 C8 N3 . . 106.9(5) ?
C7 C8 H8 . . 126.5 ?
N3 C8 H8 . . 126.5 ?
C3 C2 C1 . . 120.2(6) ?
C3 C2 H2 . . 119.9 ?
C1 C2 H2 . . 119.9 ?
C6 N2 C7 . . 106.5(4) ?
C6 N2 Cu1 . . 115.6(4) ?
C7 N2 Cu1 . . 137.9(4) ?

loop_
_geom_bond_atom_site_label_1
_geom_bond_atom_site_label_2
_geom_bond_site_symmetry_2
_geom_bond_distance
_geom_bond_publ_flag
Cu1 N2 . 1.973(5) yes
Cu1 N1 . 2.061(6) yes
Cu1 Cl1 . 2.212(2) yes
Cu1 Cl2 . 2.245(2) yes
C9 N3 . 1.474(6) ?
C9 C10 . 1.502(8) ?
C9 H9A . 0.9700 ?
C9 H9B . 0.9700 ?
N3 C6 . 1.346(6) ?
N3 C8 . 1.371(7) ?
C10 C10 3_556 1.536(9) ?
C10 H10A . 0.9700 ?
C10 H10B . 0.9700 ?
C5 N1 . 1.362(7) ?
C5 C4 . 1.389(8) ?
C5 C6 . 1.460(7) ?
N1 C1 . 1.348(7) ?
C6 N2 . 1.332(7) ?
C4 C3 . 1.398(8) ?
C4 H4 . 0.9300 ?
C1 C2 . 1.361(9) ?
C1 H1 . 0.9300 ?
C7 C8 . 1.347(8) ?
C7 N2 . 1.366(7) ?
C7 H7 . 0.9300 ?
C3 C2 . 1.352(9) ?
C3 H3 . 0.9300 ?
C8 H8 . 0.9300 ?
C2 H2 . 0.9300 ?

loop_
_geom_torsion_atom_site_label_1
_geom_torsion_atom_site_label_2
_geom_torsion_atom_site_label_3
_geom_torsion_atom_site_label_4
_geom_torsion_site_symmetry_4
_geom_torsion
C10 C9 N3 C6 . 88.4(7)
C10 C9 N3 C8 . -92.1(6)
N3 C9 C10 C10 3_556 177.8(5)
C4 C5 N1 C1 . 0.9(8)
C6 C5 N1 C1 . -179.1(5)
C4 C5 N1 Cu1 . -175.6(4)
C6 C5 N1 Cu1 . 4.4(6)
N2 Cu1 N1 C1 . -178.5(5)
Cl1 Cu1 N1 C1 . -11.5(5)
Cl2 Cu1 N1 C1 . 136.6(7)
N2 Cu1 N1 C5 . -2.3(4)
Cl1 Cu1 N1 C5 . 164.6(4)
Cl2 Cu1 N1 C5 . -47.3(10)
C8 N3 C6 N2 . -0.4(6)
C9 N3 C6 N2 . 179.2(5)
C8 N3 C6 C5 . 178.5(6)
C9 N3 C6 C5 . -1.9(10)
N1 C5 C6 N2 . -5.0(7)
C4 C5 C6 N2 . 175.0(5)
N1 C5 C6 N3 . 176.2(6)
C4 C5 C6 N3 . -3.8(10)
N1 C5 C4 C3 . -1.7(8)
C6 C5 C4 C3 . 178.3(5)
C5 N1 C1 C2 . 1.0(9)
Cu1 N1 C1 C2 . 177.0(5)
C5 C4 C3 C2 . 0.7(9)
N2 C7 C8 N3 . -0.1(7)
C6 N3 C8 C7 . 0.3(6)
C9 N3 C8 C7 . -179.3(5)
C4 C3 C2 C1 . 1.1(10)
N1 C1 C2 C3 . -2.0(10)
N3 C6 N2 C7 . 0.3(6)
C5 C6 N2 C7 . -178.7(5)
N3 C6 N2 Cu1 . -177.8(4)
C5 C6 N2 Cu1 . 3.2(6)
C8 C7 N2 C6 . -0.2(6)
C8 C7 N2 Cu1 . 177.3(4)
N1 Cu1 N2 C6 . -0.5(4)
Cl1 Cu1 N2 C6 . -67.4(8)
Cl2 Cu1 N2 C6 . 171.4(4)
N1 Cu1 N2 C7 . -177.8(6)
Cl1 Cu1 N2 C7 . 115.3(6)
Cl2 Cu1 N2 C7 . -5.9(6)
